data_7115440
loop_
_publ_author_name
'Juanjuan Liu'
'Lanxiang Zhou'
'Weijian Ye'
'Cunde Wang'

_publ_section_title
;
 Formal [3+2] cycloaddition of 1-cyanocyclopropane 1-ester with pyridine,
 quinoline or isoquinoline: a general and efficient strategy for
 construction of cyanoindolizine skeletons
;
_journal_name_full Chem.Commun.
_journal_page_first 9068
_journal_paper_doi 10.1039/C4cc03267E
_journal_volume 50
_journal_year 2014
_chemical_formula_moiety 'C22 H12 Br Cl N2 O'
_chemical_formula_sum 'C22 H12 Br Cl N2 O'
_chemical_formula_weight 435.69
_chemical_name_systematic
; 
 ? 
;
_space_group_IT_number 2
_symmetry_cell_setting triclinic
_symmetry_space_group_name_Hall '-P 1'
_symmetry_space_group_name_H-M 'P -1'
_atom_sites_solution_hydrogens geom
_atom_sites_solution_primary direct
_atom_sites_solution_secondary difmap
_audit_creation_method SHELXL-97
_cell_angle_alpha 76.526(6)
_cell_angle_beta 80.859(6)
_cell_angle_gamma 70.826(6)
_cell_formula_units_Z 2
_cell_length_a 7.7273(16)
_cell_length_b 8.9408(18)
_cell_length_c 14.824(3)
_cell_measurement_temperature 293(2)
_cell_measurement_theta_max 25.30
_cell_measurement_theta_min 2.46
_cell_volume 936.9(3)
_computing_structure_refinement 'SHELXL-97 (Sheldrick, 1997)'
_computing_structure_solution 'SHELXS-97 (Sheldrick, 1990)'
_diffrn_ambient_temperature 293(2)
_diffrn_measured_fraction_theta_full 0.973
_diffrn_measured_fraction_theta_max 0.973
_diffrn_radiation_monochromator graphite
_diffrn_radiation_source 'fine-focus sealed tube'
_diffrn_radiation_type MoK\a
_diffrn_radiation_wavelength 0.71073
_diffrn_reflns_av_R_equivalents 0.0370
_diffrn_reflns_av_sigmaI/netI 0.0450
_diffrn_reflns_limit_h_max 9
_diffrn_reflns_limit_h_min -9
_diffrn_reflns_limit_k_max 10
_diffrn_reflns_limit_k_min -10
_diffrn_reflns_limit_l_max 16
_diffrn_reflns_limit_l_min -17
_diffrn_reflns_number 8463
_diffrn_reflns_theta_full 25.00
_diffrn_reflns_theta_max 25.00
_diffrn_reflns_theta_min 2.46
_exptl_absorpt_coefficient_mu 2.350
_exptl_absorpt_correction_type none
_exptl_crystal_density_diffrn 1.544
_exptl_crystal_density_method 'not measured'
_exptl_crystal_F_000 484
_refine_diff_density_max 0.564
_refine_diff_density_min -0.574
_refine_diff_density_rms 0.069
_refine_ls_extinction_method none
_refine_ls_goodness_of_fit_ref 1.042
_refine_ls_hydrogen_treatment mixed
_refine_ls_matrix_type full
_refine_ls_number_parameters 244
_refine_ls_number_reflns 3220
_refine_ls_number_restraints 0
_refine_ls_restrained_S_all 1.042
_refine_ls_R_factor_all 0.1006
_refine_ls_R_factor_gt 0.0618
_refine_ls_shift/su_max 0.000
_refine_ls_shift/su_mean 0.000
_refine_ls_structure_factor_coef Fsqd
_refine_ls_weighting_details 'calc w=1/[\s^2^(Fo^2^)+(0.0636P)^2^+1.6047P] where P=(Fo^2^+2Fc^2^)/3'
_refine_ls_weighting_scheme calc
_refine_ls_wR_factor_gt 0.1427
_refine_ls_wR_factor_ref 0.1671
_reflns_number_gt 2134
_reflns_number_total 3220
_reflns_threshold_expression >2sigma(I)
_cod_data_source_file c4cc03267e2.cif
_cod_data_source_block 0509
_cod_original_sg_symbol_H-M P-1
_cod_database_code 7115440

loop_
_symmetry_equiv_pos_as_xyz
'x, y, z'
'-x, -y, -z'

loop_
_atom_site_label
_atom_site_type_symbol
_atom_site_fract_x
_atom_site_fract_y
_atom_site_fract_z
_atom_site_U_iso_or_equiv
_atom_site_adp_type
_atom_site_occupancy
_atom_site_symmetry_multiplicity
_atom_site_calc_flag
_atom_site_refinement_flags
Br1 Br 0.88205(9) 0.03003(12) 0.11414(6) 0.1183(4) Uani 1 1 d .
Cl2 Cl 0.7907(2) 0.6475(3) 0.05344(12) 0.1169(8) Uani 1 1 d .
C1 C 0.0077(5) 0.7227(4) 0.3572(2) 0.0278(8) Uani 1 1 d .
C19 C 0.6438(7) 0.1206(7) 0.1710(4) 0.0660(15) Uani 1 1 d .
C22 C -0.2235(6) 0.4185(6) 0.4332(3) 0.0501(12) Uani 1 1 d .
C14 C 0.1170(6) 0.6116(5) 0.3047(3) 0.0440(11) Uani 1 1 d .
C7 C 0.0469(6) 0.4820(5) 0.3247(3) 0.0427(10) Uani 1 1 d .
C9 C 0.2830(7) 0.6354(6) 0.1473(3) 0.0523(12) Uani 1 1 d .
H9 H 0.1825 0.6272 0.1238 0.063 Uiso 1 1 calc R
C6 C -0.1098(6) 0.5165(5) 0.3900(3) 0.0434(10) Uani 1 1 d .
C8 C 0.2734(6) 0.6415(5) 0.2404(3) 0.0438(10) Uani 1 1 d .
C16 C 0.2962(6) 0.2598(5) 0.2480(3) 0.0471(11) Uani 1 1 d .
C10 C 0.4396(7) 0.6411(6) 0.0887(3) 0.0587(13) Uani 1 1 d .
H10 H 0.4450 0.6369 0.0262 0.070 Uiso 1 1 calc R
C20 C 0.6248(7) 0.2050(6) 0.2398(4) 0.0602(13) Uani 1 1 d .
H20 H 0.7274 0.2157 0.2599 0.072 Uiso 1 1 calc R
C5 C -0.2606(7) 0.7621(6) 0.4693(3) 0.0562(13) Uani 1 1 d .
H5 H -0.3549 0.7264 0.5051 0.067 Uiso 1 1 calc R
C4 C -0.2434(7) 0.9058(6) 0.4724(4) 0.0658(15) Uani 1 1 d .
H4 H -0.3248 0.9688 0.5122 0.079 Uiso 1 1 calc R
C11 C 0.5874(7) 0.6532(7) 0.1242(4) 0.0647(14) Uani 1 1 d .
C15 C 0.1044(7) 0.3337(6) 0.2859(3) 0.0525(12) Uani 1 1 d .
C21 C 0.4495(6) 0.2745(5) 0.2788(3) 0.0500(12) Uani 1 1 d .
H21 H 0.4344 0.3315 0.3260 0.060 Uiso 1 1 calc R
C2 C 0.0181(7) 0.8725(6) 0.3594(4) 0.0556(13) Uani 1 1 d .
H2 H 0.1085 0.9114 0.3218 0.067 Uiso 1 1 calc R
C18 C 0.4942(8) 0.1005(7) 0.1409(4) 0.0698(16) Uani 1 1 d .
H18 H 0.5107 0.0406 0.0949 0.084 Uiso 1 1 calc R
C12 C 0.5785(7) 0.6682(7) 0.2146(4) 0.0648(15) Uani 1 1 d .
H12 H 0.6771 0.6824 0.2367 0.078 Uiso 1 1 calc R
C3 C -0.1035(7) 0.9622(6) 0.4164(4) 0.0625(14) Uani 1 1 d .
H3 H -0.0954 1.0626 0.4189 0.075 Uiso 1 1 calc R
C13 C 0.4215(7) 0.6622(6) 0.2728(3) 0.0546(12) Uani 1 1 d .
H13 H 0.4148 0.6722 0.3344 0.065 Uiso 1 1 calc R
C17 C 0.3201(7) 0.1701(6) 0.1797(3) 0.0586(13) Uani 1 1 d .
H17 H 0.2185 0.1570 0.1600 0.070 Uiso 1 1 calc R
N1 N -0.1316(6) 0.6670(5) 0.4101(3) 0.0672(12) Uani 1 1 d .
N2 N -0.3186(6) 0.3427(5) 0.4700(3) 0.0693(13) Uani 1 1 d .
O1 O -0.0108(5) 0.2679(5) 0.2861(3) 0.0887(14) Uani 1 1 d .

loop_
_atom_site_aniso_label
_atom_site_aniso_U_11
_atom_site_aniso_U_22
_atom_site_aniso_U_33
_atom_site_aniso_U_23
_atom_site_aniso_U_13
_atom_site_aniso_U_12
Br1 0.0612(5) 0.1652(9) 0.1108(7) -0.0724(6) 0.0124(4) 0.0113(4)
Cl2 0.0638(10) 0.205(2) 0.0774(11) -0.0121(12) 0.0194(8) -0.0566(12)
C1 0.0276(19) 0.025(2) 0.031(2) -0.0067(16) 0.0003(16) -0.0094(16)
C19 0.050(3) 0.072(4) 0.061(3) -0.020(3) 0.005(3) 0.001(3)
C22 0.036(2) 0.050(3) 0.058(3) -0.014(2) 0.003(2) -0.005(2)
C14 0.037(2) 0.052(3) 0.043(3) -0.008(2) -0.0020(19) -0.014(2)
C7 0.037(2) 0.048(3) 0.045(3) -0.013(2) -0.0017(19) -0.013(2)
C9 0.048(3) 0.059(3) 0.053(3) -0.012(2) -0.004(2) -0.020(2)
C6 0.040(2) 0.043(3) 0.045(3) -0.009(2) -0.002(2) -0.010(2)
C8 0.041(2) 0.045(3) 0.045(3) -0.011(2) 0.000(2) -0.012(2)
C16 0.047(3) 0.045(3) 0.048(3) -0.013(2) 0.008(2) -0.015(2)
C10 0.059(3) 0.068(3) 0.048(3) -0.013(2) 0.002(2) -0.019(3)
C20 0.050(3) 0.064(3) 0.058(3) -0.015(3) -0.003(2) -0.006(3)
C5 0.046(3) 0.059(3) 0.053(3) -0.020(2) 0.005(2) 0.000(2)
C4 0.062(3) 0.057(3) 0.066(3) -0.027(3) -0.002(3) 0.007(3)
C11 0.049(3) 0.084(4) 0.054(3) -0.005(3) 0.007(2) -0.021(3)
C15 0.047(3) 0.059(3) 0.056(3) -0.020(2) 0.008(2) -0.022(2)
C21 0.054(3) 0.046(3) 0.048(3) -0.011(2) -0.002(2) -0.012(2)
C2 0.047(3) 0.057(3) 0.060(3) -0.012(2) -0.007(2) -0.010(2)
C18 0.072(4) 0.072(4) 0.060(3) -0.037(3) 0.008(3) -0.004(3)
C12 0.049(3) 0.085(4) 0.063(4) -0.001(3) -0.010(3) -0.030(3)
C3 0.064(3) 0.047(3) 0.073(4) -0.019(3) -0.012(3) -0.006(3)
C13 0.053(3) 0.065(3) 0.048(3) -0.009(2) -0.001(2) -0.024(3)
C17 0.063(3) 0.061(3) 0.056(3) -0.022(3) -0.001(2) -0.019(3)
N1 0.060(3) 0.071(3) 0.063(3) -0.012(2) -0.009(2) -0.009(2)
N2 0.056(3) 0.062(3) 0.085(3) -0.018(2) 0.019(2) -0.021(2)
O1 0.068(3) 0.107(3) 0.121(4) -0.071(3) 0.038(2) -0.055(2)

loop_
_atom_type_symbol
_atom_type_description
_atom_type_scat_dispersion_real
_atom_type_scat_dispersion_imag
_atom_type_scat_source
C C 0.0033 0.0016 'International Tables Vol C Tables 4.2.6.8 and 6.1.1.4'
N N 0.0061 0.0033 'International Tables Vol C Tables 4.2.6.8 and 6.1.1.4'
O O 0.0106 0.0060 'International Tables Vol C Tables 4.2.6.8 and 6.1.1.4'
Cl Cl 0.1484 0.1585 'International Tables Vol C Tables 4.2.6.8 and 6.1.1.4'
Br Br -0.2901 2.4595 'International Tables Vol C Tables 4.2.6.8 and 6.1.1.4'
H H 0.0000 0.0000 'International Tables Vol C Tables 4.2.6.8 and 6.1.1.4'

loop_
_geom_angle_atom_site_label_1
_geom_angle_atom_site_label_2
_geom_angle_atom_site_label_3
_geom_angle
C2 C1 C14 129.1(4)
C2 C1 N1 120.5(4)
C14 C1 N1 110.3(4)
C20 C19 C18 121.9(5)
C20 C19 Br1 119.2(4)
C18 C19 Br1 118.9(4)
N2 C22 C6 177.7(5)
C1 C14 C7 107.2(4)
C1 C14 C8 121.8(4)
C7 C14 C8 131.0(4)
C14 C7 C6 108.0(4)
C14 C7 C15 130.4(4)
C6 C7 C15 121.5(4)
C10 C9 C8 121.0(4)
C10 C9 H9 119.5
C8 C9 H9 119.5
N1 C6 C22 123.7(4)
N1 C6 C7 107.5(4)
C22 C6 C7 128.7(4)
C9 C8 C13 118.4(4)
C9 C8 C14 120.2(4)
C13 C8 C14 121.1(4)
C17 C16 C21 119.4(4)
C17 C16 C15 117.3(4)
C21 C16 C15 123.3(4)
C11 C10 C9 119.0(5)
C11 C10 H10 120.5
C9 C10 H10 120.5
C19 C20 C21 118.6(5)
C19 C20 H20 120.7
C21 C20 H20 120.7
C4 C5 N1 118.2(5)
C4 C5 H5 120.9
N1 C5 H5 120.9
C5 C4 C3 121.0(5)
C5 C4 H4 119.5
C3 C4 H4 119.5
C12 C11 C10 121.3(5)
C12 C11 Cl2 119.0(4)
C10 C11 Cl2 119.6(4)
O1 C15 C7 118.1(4)
O1 C15 C16 118.7(4)
C7 C15 C16 123.3(4)
C20 C21 C16 120.7(4)
C20 C21 H21 119.7
C16 C21 H21 119.7
C3 C2 C1 119.4(5)
C3 C2 H2 120.3
C1 C2 H2 120.3
C17 C18 C19 119.3(5)
C17 C18 H18 120.4
C19 C18 H18 120.4
C11 C12 C13 119.3(5)
C11 C12 H12 120.4
C13 C12 H12 120.4
C2 C3 C4 120.8(5)
C2 C3 H3 119.6
C4 C3 H3 119.6
C12 C13 C8 120.8(5)
C12 C13 H13 119.6
C8 C13 H13 119.6
C18 C17 C16 120.1(5)
C18 C17 H17 119.9
C16 C17 H17 119.9
C1 N1 C6 106.9(4)
C1 N1 C5 119.9(4)
C6 N1 C5 133.1(5)

loop_
_geom_bond_atom_site_label_1
_geom_bond_atom_site_label_2
_geom_bond_distance
Br1 C19 1.898(5)
Cl2 C11 1.737(5)
C1 C2 1.376(6)
C1 C14 1.381(6)
C1 N1 1.387(6)
C19 C20 1.367(7)
C19 C18 1.381(8)
C22 N2 1.151(6)
C22 C6 1.420(7)
C14 C7 1.388(6)
C14 C8 1.472(6)
C7 C6 1.422(6)
C7 C15 1.473(6)
C9 C10 1.381(6)
C9 C8 1.384(6)
C9 H9 0.9300
C6 N1 1.395(6)
C8 C13 1.389(6)
C16 C17 1.388(6)
C16 C21 1.389(6)
C16 C15 1.488(6)
C10 C11 1.375(7)
C10 H10 0.9300
C20 C21 1.386(6)
C20 H20 0.9300
C5 C4 1.346(7)
C5 N1 1.414(6)
C5 H5 0.9300
C4 C3 1.411(8)
C4 H4 0.9300
C11 C12 1.367(7)
C15 O1 1.217(5)
C21 H21 0.9300
C2 C3 1.345(7)
C2 H2 0.9300
C18 C17 1.378(7)
C18 H18 0.9300
C12 C13 1.382(7)
C12 H12 0.9300
C3 H3 0.9300
C13 H13 0.9300
C17 H17 0.9300
